data_7717633
loop_
_publ_author_name
'Brown, Adrian N.'
'Kelleher, Jack N.'
'Brown, Alexander M.'
'Saghy, Peter'
'Bohl, Joshua J.'
'Robinson, Jerome R.'
'Huh, Daniel N.'

_publ_section_title
;
 Synthesis and reduction of
 [(C<sub>5</sub>H<sub>4</sub>SiMe<sub>3</sub>)<sub>2</sub>Ln(&#x3bc;-OR)]<sub>2</sub>
 (Ln = La, Ce) complexes: structural effects of bridging alkoxides.
;
_journal_issue 47
_journal_name_full 'Dalton transactions (Cambridge, England : 2003)'
_journal_page_first 18856
_journal_page_last 18864
_journal_paper_doi 10.1039/d4dt02137a
_journal_volume 53
_journal_year 2024
_chemical_formula_moiety '2(C19 H33 Ce O Si2)'
_chemical_formula_sum 'C38 H66 Ce2 O2 Si4'
_chemical_formula_weight 947.50
_chemical_name_systematic '[Ce(Cp')2(OiPr)]2'
_chemical_properties_physical Air-sensitive,Moisture-sensitive,Oxygen-sensitive
_space_group_crystal_system monoclinic
_space_group_IT_number 13
_space_group_name_Hall '-P 2yac'
_space_group_name_H-M_alt 'P 1 2/n 1'
_atom_sites_solution_hydrogens geom
_atom_sites_solution_primary dual
_audit_creation_date 2024-07-12
_audit_creation_method
;
Olex2 1.3
(compiled 2020.11.12 svn.r5f609507 for OlexSys, GUI svn.r6408)
;
_audit_update_record
;
2024-07-22 deposited with the CCDC.	2024-08-20 downloaded from the CCDC.
;
_cell_angle_alpha 90
_cell_angle_beta 100.767(5)
_cell_angle_gamma 90
_cell_formula_units_Z 4
_cell_length_a 18.043(2)
_cell_length_b 13.8611(19)
_cell_length_c 18.671(3)
_cell_measurement_reflns_used 9823
_cell_measurement_temperature 173.0
_cell_measurement_theta_max 27.451
_cell_measurement_theta_min 2.663
_cell_volume 4587.3(11)
_computing_cell_refinement 'SAINT V8.40B (?, 2016)'
_computing_data_reduction 'SAINT V8.40B (?, 2016)'
_computing_molecular_graphics 'Olex2 1.3 (Dolomanov et al., 2009)'
_computing_publication_material 'Olex2 1.3 (Dolomanov et al., 2009)'
_computing_structure_refinement 'XL  (Sheldrick, 2008)'
_computing_structure_solution 'SHELXT 2018/2 (Sheldrick, 2018)'
_diffrn_ambient_temperature 173.0
_diffrn_measured_fraction_theta_full 0.999
_diffrn_measured_fraction_theta_max 0.991
_diffrn_measurement_device_type 'Bruker D8 Quest'
_diffrn_radiation_type MoK\a
_diffrn_radiation_wavelength 0.71073
_diffrn_reflns_av_R_equivalents 0.1295
_diffrn_reflns_av_unetI/netI 0.0702
_diffrn_reflns_Laue_measured_fraction_full 0.999
_diffrn_reflns_Laue_measured_fraction_max 0.991
_diffrn_reflns_limit_h_max 23
_diffrn_reflns_limit_h_min -23
_diffrn_reflns_limit_k_max 18
_diffrn_reflns_limit_k_min -18
_diffrn_reflns_limit_l_max 24
_diffrn_reflns_limit_l_min -24
_diffrn_reflns_number 125523
_diffrn_reflns_point_group_measured_fraction_full 0.999
_diffrn_reflns_point_group_measured_fraction_max 0.991
_diffrn_reflns_theta_full 25.242
_diffrn_reflns_theta_max 27.732
_diffrn_reflns_theta_min 2.058
_diffrn_source_current 1.4
_diffrn_source_power 0.07
_diffrn_source_voltage 50.0
_exptl_absorpt_coefficient_mu 2.091
_exptl_absorpt_correction_T_max 0.7455
_exptl_absorpt_correction_T_min 0.5456
_exptl_absorpt_correction_type multi-scan
_exptl_absorpt_process_details
;
SADABS-2016/2 (Bruker,2016/2) was used for absorption correction.
wR2(int) was 0.1222 before and 0.1003 after correction.
The Ratio of minimum to maximum transmission is 0.7319.
The \l/2 correction factor is Not present.
;
_exptl_crystal_colour 'clear light yellow'
_exptl_crystal_colour_lustre clear
_exptl_crystal_colour_modifier light
_exptl_crystal_colour_primary yellow
_exptl_crystal_density_diffrn 1.372
_exptl_crystal_description plate
_exptl_crystal_F_000 1928
_exptl_crystal_size_max 0.08
_exptl_crystal_size_mid 0.05
_exptl_crystal_size_min 0.03
_refine_diff_density_max 1.113
_refine_diff_density_min -0.708
_refine_diff_density_rms 0.135
_refine_ls_extinction_method none
_refine_ls_goodness_of_fit_ref 1.035
_refine_ls_hydrogen_treatment constr
_refine_ls_matrix_type full
_refine_ls_number_parameters 493
_refine_ls_number_reflns 10704
_refine_ls_number_restraints 123
_refine_ls_restrained_S_all 1.035
_refine_ls_R_factor_all 0.0948
_refine_ls_R_factor_gt 0.0527
_refine_ls_shift/su_max 0.000
_refine_ls_shift/su_mean 0.000
_refine_ls_structure_factor_coef Fsqd
_refine_ls_weighting_details 'w=1/[\s^2^(Fo^2^)+(0.0595P)^2^+8.8239P] where P=(Fo^2^+2Fc^2^)/3'
_refine_ls_weighting_scheme calc
_refine_ls_wR_factor_gt 0.1335
_refine_ls_wR_factor_ref 0.1583
_reflns_Friedel_coverage 0.000
_reflns_number_gt 6186
_reflns_number_total 10704
_reflns_threshold_expression 'I > 2\s(I)'
_cod_data_source_file d4dt02137a2.cif
_cod_data_source_block mo_dh20240216_c_0m
_cod_database_code 7717633
_shelx_shelxl_version_number 2019/1
_shelx_space_group_comment
;
The symmetry employed for this shelxl refinement is uniquely defined
by the following loop, which should always be used as a source of
symmetry information in preference to the above space-group names.
They are only intended as comments.
;
_shelx_estimated_absorpt_t_max 0.940
_shelx_estimated_absorpt_t_min 0.851
_olex2_refinement_description
;
1. Fixed Uiso
 At 1.2 times of:
  All C(H) groups
 At 1.5 times of:
  All C(H,H,H) groups
2. Restrained distances
 Si4-C33 \\sim Si4-C33A
 with sigma of 0.02
 Si4-C32 \\sim Si4-C32A
 with sigma of 0.02
 Si4-C34 \\sim Si4-C34A
 with sigma of 0.02
 C17-C19 \\sim C17A-C19A
 with sigma of 0.02
 O1-C17 \\sim O1-C17A
 with sigma of 0.02
 C18-C19 \\sim C18A-C19A
 with sigma of 0.04
 C17-C18 \\sim C17A-C18A
 with sigma of 0.02
 O1-C18 \\sim O1-C18A
 with sigma of 0.04
 O1-C19 \\sim O1-C19A
 with sigma of 0.04
3. Rigid bond restraints
 Si4, C32, C33, C34
 with sigma for 1-2 distances of 0.01 and sigma for 1-3 distances of 0.01
 O1, C17, C18, C19
 with sigma for 1-2 distances of 0.01 and sigma for 1-3 distances of 0.01
 Si4, C32, C33, C34, C32A, C33A, C34A
 with sigma for 1-2 distances of 0.01 and sigma for 1-3 distances of 0.01
4. Uiso/Uaniso restraints and constraints
Si4 \\sim C32 \\sim C33 \\sim C34: within 1.7A with sigma of 0.04 and sigma for
terminal atoms of 0.08 within 1.7A
O1 \\sim C17 \\sim C18 \\sim C19: within 1.7A with sigma of 0.04 and sigma for
terminal atoms of 0.08 within 1.7A
Si4 \\sim C32 \\sim C33 \\sim C34 \\sim C32A \\sim C33A \\sim C34A: within 1.7A
with sigma of 0.04 and sigma for terminal atoms of 0.08 within 1.7A
5. Rigid body (RIGU) restrains
 Si4, C32, C33, C34
 with sigma for 1-2 distances of 0.004 and sigma for 1-3 distances of 0.004
 O1, C17, C18, C19
 with sigma for 1-2 distances of 0.004 and sigma for 1-3 distances of 0.004
 Si4, C32, C33, C34, C32A, C33A, C34A
 with sigma for 1-2 distances of 0.004 and sigma for 1-3 distances of 0.004
 C35, C36, C37
 with sigma for 1-2 distances of 0.004 and sigma for 1-3 distances of 0.004
 C17, C18, C19, C17A, C18A, C19A
 with sigma for 1-2 distances of 0.004 and sigma for 1-3 distances of 0.004
6. Others
 Sof(C32A)=Sof(H32D)=Sof(H32E)=Sof(H32F)=Sof(C33A)=Sof(H33D)=Sof(H33E)=
 Sof(H33F)=Sof(C34A)=Sof(H34D)=Sof(H34E)=Sof(H34F)=1-FVAR(1)
 Sof(C32)=Sof(H32A)=Sof(H32B)=Sof(H32C)=Sof(C33)=Sof(H33A)=Sof(H33B)=Sof(H33C)=
 Sof(C34)=Sof(H34A)=Sof(H34B)=Sof(H34C)=FVAR(1)
 Fixed Sof: C17(0.5) H17(0.5) C18(0.5) H18A(0.5) H18B(0.5) H18C(0.5) C19(0.5)
 H19A(0.5) H19B(0.5) H19C(0.5) C17A(0.5) H17A(0.5) C18A(0.5) H18D(0.5)
 H18E(0.5) H18F(0.5) C19A(0.5) H19D(0.5) H19E(0.5) H19F(0.5)
7.a Ternary CH refined with riding coordinates:
 C17(H17), C17A(H17A), C35(H35)
7.b Aromatic/amide H refined with riding coordinates:
 C1(H1), C2(H2), C3(H3), C4(H4), C9(H9), C10(H10), C11(H11), C12(H12),
 C20(H20), C21(H21), C22(H22), C23(H23), C27(H27), C28(H28), C29(H29), C30(H30)
7.c Idealised Me refined as rotating group:
 C6(H6A,H6B,H6C), C7(H7A,H7B,H7C), C8(H8A,H8B,H8C), C14(H14A,H14B,H14C),
 C15(H15A,H15B,H15C), C16(H16A,H16B,H16C), C18(H18A,H18B,H18C), C19(H19A,H19B,
 H19C), C18A(H18D,H18E,H18F), C19A(H19D,H19E,H19F), C24(H24A,H24B,H24C),
 C25(H25A,H25B,H25C), C26(H26A,H26B,H26C), C36(H36A,H36B,H36C), C37(H37A,H37B,
 H37C), C32(H32A,H32B,H32C), C33(H33A,H33B,H33C), C34(H34A,H34B,H34C),
 C32A(H32D,H32E,H32F), C33A(H33D,H33E,H33F), C34A(H34D,H34E,H34F)
;
_olex2_submission_special_instructions 'No special instructions were received'

loop_
_space_group_symop_operation_xyz
'x, y, z'
'-x+1/2, y, -z+1/2'
'-x, -y, -z'
'x-1/2, -y, z-1/2'

loop_
_atom_site_label
_atom_site_type_symbol
_atom_site_fract_x
_atom_site_fract_y
_atom_site_fract_z
_atom_site_U_iso_or_equiv
_atom_site_adp_type
_atom_site_occupancy
_atom_site_site_symmetry_order
_atom_site_calc_flag
_atom_site_refinement_flags_posn
_atom_site_refinement_flags_adp
_atom_site_refinement_flags_occupancy
_atom_site_disorder_assembly
_atom_site_disorder_group
Ce1 Ce 0.750000 0.96658(3) 0.250000 0.03251(13) Uani 1 2 d S T P A .
Ce2 Ce 0.750000 0.69380(3) 0.250000 0.03048(13) Uani 1 2 d S T P A .
Si1 Si 0.86381(12) 1.16408(14) 0.40288(12) 0.0521(5) Uani 1 1 d . . . . .
Si2 Si 0.64568(11) 0.50384(15) 0.37609(10) 0.0487(5) Uani 1 1 d . . . . .
O1 O 0.7448(2) 0.8305(3) 0.1751(2) 0.0395(10) Uani 1 1 d D U . . .
C1 C 0.8508(3) 1.1183(5) 0.2476(4) 0.0465(16) Uani 1 1 d . . . . .
H1 H 0.827205 1.177522 0.230836 0.056 Uiso 1 1 calc R U . A .
C2 C 0.8739(4) 1.0472(5) 0.2029(4) 0.0522(18) Uani 1 1 d . . . . .
H2 H 0.869197 1.049942 0.151405 0.063 Uiso 1 1 calc R U . A .
C3 C 0.9050(4) 0.9722(5) 0.2480(4) 0.0543(19) Uani 1 1 d . . . . .
H3 H 0.925450 0.914279 0.232574 0.065 Uiso 1 1 calc R U . A .
C4 C 0.9012(3) 0.9962(4) 0.3199(4) 0.0438(15) Uani 1 1 d . . . . .
H4 H 0.918278 0.956765 0.361246 0.053 Uiso 1 1 calc R U . A .
C5 C 0.8678(3) 1.0886(4) 0.3216(3) 0.0398(14) Uani 1 1 d . . . . .
C6 C 0.7795(5) 1.1450(6) 0.4447(4) 0.070(2) Uani 1 1 d . . . . .
H6A H 0.733825 1.155205 0.407929 0.105 Uiso 1 1 calc R U . . .
H6B H 0.780379 1.190757 0.484865 0.105 Uiso 1 1 calc R U . . .
H6C H 0.779860 1.078929 0.463463 0.105 Uiso 1 1 calc R U . . .
C7 C 0.9484(6) 1.1389(9) 0.4725(6) 0.116(4) Uani 1 1 d . . . . .
H7A H 0.953991 1.069067 0.479616 0.174 Uiso 1 1 calc R U . . .
H7B H 0.943163 1.169600 0.518535 0.174 Uiso 1 1 calc R U . . .
H7C H 0.993074 1.164716 0.456214 0.174 Uiso 1 1 calc R U . . .
C8 C 0.8637(6) 1.2914(5) 0.3742(6) 0.090(3) Uani 1 1 d . . . . .
H8A H 0.909898 1.305110 0.355568 0.135 Uiso 1 1 calc R U . . .
H8B H 0.861504 1.333293 0.416099 0.135 Uiso 1 1 calc R U . . .
H8C H 0.819692 1.303604 0.335852 0.135 Uiso 1 1 calc R U . . .
C9 C 0.6035(3) 0.6685(4) 0.2786(4) 0.0432(15) Uani 1 1 d . . . . .
H9 H 0.590532 0.709312 0.315178 0.052 Uiso 1 1 calc R U . A .
C10 C 0.5925(4) 0.6906(5) 0.2045(4) 0.0511(18) Uani 1 1 d . . . . .
H10 H 0.571025 0.748232 0.182150 0.061 Uiso 1 1 calc R U . A .
C11 C 0.6187(4) 0.6126(5) 0.1692(4) 0.0498(17) Uani 1 1 d . . . . .
H11 H 0.617775 0.607602 0.118278 0.060 Uiso 1 1 calc R U . A .
C12 C 0.6466(3) 0.5426(4) 0.2217(3) 0.0415(15) Uani 1 1 d . . . . .
H12 H 0.668363 0.482702 0.212089 0.050 Uiso 1 1 calc R U . A .
C13 C 0.6372(3) 0.5757(4) 0.2913(3) 0.0378(14) Uani 1 1 d . . . . .
C14 C 0.6345(6) 0.3752(5) 0.3498(5) 0.084(3) Uani 1 1 d . . . . .
H14A H 0.588365 0.366962 0.313184 0.125 Uiso 1 1 calc R U . . .
H14B H 0.630990 0.336273 0.392921 0.125 Uiso 1 1 calc R U . . .
H14C H 0.678092 0.354126 0.329512 0.125 Uiso 1 1 calc R U . . .
C15 C 0.7373(4) 0.5174(6) 0.4388(4) 0.065(2) Uani 1 1 d . . . . .
H15A H 0.777954 0.495511 0.414532 0.098 Uiso 1 1 calc R U . . .
H15B H 0.737269 0.478596 0.482666 0.098 Uiso 1 1 calc R U . . .
H15C H 0.745244 0.585434 0.452510 0.098 Uiso 1 1 calc R U . . .
C16 C 0.5699(5) 0.5436(8) 0.4255(4) 0.084(3) Uani 1 1 d . . . . .
H16A H 0.580155 0.609664 0.443278 0.127 Uiso 1 1 calc R U . . .
H16B H 0.568726 0.500447 0.466799 0.127 Uiso 1 1 calc R U . . .
H16C H 0.520987 0.541573 0.392147 0.127 Uiso 1 1 calc R U . . .
C17 C 0.7422(8) 0.8046(12) 0.1023(6) 0.051(3) Uani 0.5 1 d D U P A 1
H17 H 0.745711 0.732567 0.103617 0.061 Uiso 0.5 1 calc R U P A 1
C18 C 0.6665(14) 0.824(5) 0.0558(15) 0.057(8) Uani 0.5 1 d D U P A 1
H18A H 0.626843 0.798921 0.080000 0.085 Uiso 0.5 1 calc R U P A 1
H18B H 0.663472 0.792538 0.008415 0.085 Uiso 0.5 1 calc R U P A 1
H18C H 0.659864 0.893902 0.048654 0.085 Uiso 0.5 1 calc R U P A 1
C19 C 0.8075(15) 0.835(5) 0.0707(17) 0.060(10) Uani 0.5 1 d D U P A 1
H19A H 0.805298 0.904678 0.062325 0.090 Uiso 0.5 1 calc R U P A 1
H19B H 0.806474 0.801337 0.024335 0.090 Uiso 0.5 1 calc R U P A 1
H19C H 0.854245 0.818708 0.104537 0.090 Uiso 0.5 1 calc R U P A 1
C17A C 0.7372(8) 0.8602(10) 0.1020(6) 0.044(3) Uani 0.5 1 d D . P A 2
H17A H 0.728578 0.931531 0.100876 0.052 Uiso 0.5 1 calc R U P A 2
C18A C 0.6695(15) 0.815(5) 0.0546(15) 0.059(8) Uani 0.5 1 d D . P A 2
H18D H 0.678700 0.745648 0.049412 0.088 Uiso 0.5 1 calc R U P A 2
H18E H 0.660694 0.845294 0.006388 0.088 Uiso 0.5 1 calc R U P A 2
H18F H 0.625086 0.823740 0.077082 0.088 Uiso 0.5 1 calc R U P A 2
C19A C 0.8082(15) 0.843(5) 0.0740(17) 0.057(9) Uani 0.5 1 d D . P A 2
H19D H 0.850986 0.869565 0.108192 0.086 Uiso 0.5 1 calc R U P A 2
H19E H 0.804688 0.873685 0.026313 0.086 Uiso 0.5 1 calc R U P A 2
H19F H 0.815425 0.773053 0.069013 0.086 Uiso 0.5 1 calc R U P A 2
Ce3 Ce 0.250000 0.30955(3) 0.250000 0.03230(13) Uani 1 2 d S T P . .
Ce4 Ce 0.250000 0.03557(3) 0.250000 0.03667(14) Uani 1 2 d S T P . .
Si3 Si 0.38328(11) 0.49212(15) 0.14432(11) 0.0529(5) Uani 1 1 d . . . . .
Si4 Si 0.11116(14) -0.16615(17) 0.11423(13) 0.0659(6) Uani 1 1 d D U . . .
O2 O 0.1720(2) 0.1736(3) 0.2404(2) 0.0416(10) Uani 1 1 d . . . . .
C00S C 0.2932(3) 0.4260(5) 0.1384(3) 0.0409(14) Uani 1 1 d . . . . .
C20 C 0.2228(4) 0.4637(5) 0.1493(4) 0.0494(17) Uani 1 1 d . . . . .
H20 H 0.215571 0.525239 0.169214 0.059 Uiso 1 1 calc R U . . .
C21 C 0.1661(4) 0.3963(6) 0.1261(4) 0.0518(17) Uani 1 1 d . . . . .
H21 H 0.114116 0.403544 0.128057 0.062 Uiso 1 1 calc R U . . .
C22 C 0.1989(4) 0.3172(6) 0.0999(3) 0.057(2) Uani 1 1 d . . . . .
H22 H 0.172521 0.261207 0.079805 0.068 Uiso 1 1 calc R U . . .
C23 C 0.2756(4) 0.3313(5) 0.1073(3) 0.0495(17) Uani 1 1 d . . . . .
H23 H 0.310779 0.286624 0.094148 0.059 Uiso 1 1 calc R U . . .
C24 C 0.4365(5) 0.4379(8) 0.0784(5) 0.095(3) Uani 1 1 d . . . . .
H24A H 0.447623 0.370148 0.091259 0.142 Uiso 1 1 calc R U . . .
H24B H 0.483878 0.473146 0.080051 0.142 Uiso 1 1 calc R U . . .
H24C H 0.406195 0.441616 0.029148 0.142 Uiso 1 1 calc R U . . .
C25 C 0.4422(5) 0.4878(7) 0.2357(4) 0.088(3) Uani 1 1 d . . . . .
H25A H 0.413971 0.514476 0.271236 0.131 Uiso 1 1 calc R U . . .
H25B H 0.488022 0.525892 0.236306 0.131 Uiso 1 1 calc R U . . .
H25C H 0.455914 0.420740 0.248501 0.131 Uiso 1 1 calc R U . . .
C26 C 0.3624(6) 0.6198(6) 0.1178(6) 0.096(3) Uani 1 1 d . . . . .
H26A H 0.335028 0.622444 0.067303 0.144 Uiso 1 1 calc R U . . .
H26B H 0.409722 0.655796 0.122082 0.144 Uiso 1 1 calc R U . . .
H26C H 0.331317 0.648411 0.150074 0.144 Uiso 1 1 calc R U . . .
C27 C 0.2016(5) 0.0050(5) 0.0999(4) 0.0573(18) Uani 1 1 d . . . . .
H27 H 0.159884 0.043298 0.077617 0.069 Uiso 1 1 calc R U . . .
C28 C 0.2740(5) 0.0312(5) 0.1077(4) 0.061(2) Uani 1 1 d . . . . .
H28 H 0.291494 0.090784 0.091937 0.073 Uiso 1 1 calc R U . . .
C29 C 0.3203(5) -0.0426(6) 0.1426(4) 0.065(2) Uani 1 1 d . . . . .
H29 H 0.373855 -0.042988 0.154728 0.078 Uiso 1 1 calc R U . . .
C30 C 0.2709(4) -0.1156(5) 0.1559(4) 0.0585(19) Uani 1 1 d . . . . .
H30 H 0.285851 -0.175195 0.179301 0.070 Uiso 1 1 calc R U . . .
C31 C 0.1962(4) -0.0877(5) 0.1295(3) 0.0474(16) Uani 1 1 d . . . . .
C35 C 0.0949(4) 0.1483(7) 0.2309(4) 0.065(2) Uani 1 1 d . . . . .
H35 H 0.094297 0.076217 0.229659 0.078 Uiso 1 1 calc R U . . .
C36 C 0.0496(4) 0.1781(6) 0.1603(4) 0.064(2) Uani 1 1 d . . . . .
H36A H 0.050902 0.248520 0.156000 0.096 Uiso 1 1 calc R U . . .
H36B H -0.002709 0.156810 0.157315 0.096 Uiso 1 1 calc R U . . .
H36C H 0.070393 0.148742 0.120568 0.096 Uiso 1 1 calc R U . . .
C37 C 0.0602(4) 0.1747(6) 0.2958(4) 0.067(2) Uani 1 1 d . . . . .
H37A H 0.087616 0.142057 0.339333 0.100 Uiso 1 1 calc R U . . .
H37B H 0.007222 0.154471 0.286916 0.100 Uiso 1 1 calc R U . . .
H37C H 0.063193 0.244678 0.303223 0.100 Uiso 1 1 calc R U . . .
C32 C 0.1176(10) -0.2556(13) 0.0447(10) 0.123(6) Uani 0.700(10) 1 d D U P B 1
H32A H 0.128771 -0.223496 0.001183 0.185 Uiso 0.700(10) 1 calc R U P B 1
H32B H 0.069548 -0.290178 0.032145 0.185 Uiso 0.700(10) 1 calc R U P B 1
H32C H 0.157973 -0.301480 0.063255 0.185 Uiso 0.700(10) 1 calc R U P B 1
C33 C 0.0964(10) -0.2346(14) 0.1964(8) 0.128(6) Uani 0.700(10) 1 d D U P B 1
H33A H 0.143926 -0.265209 0.219421 0.191 Uiso 0.700(10) 1 calc R U P B 1
H33B H 0.057937 -0.284326 0.181959 0.191 Uiso 0.700(10) 1 calc R U P B 1
H33C H 0.079751 -0.190297 0.231117 0.191 Uiso 0.700(10) 1 calc R U P B 1
C34 C 0.0248(7) -0.0942(11) 0.0863(9) 0.115(5) Uani 0.700(10) 1 d D U P B 1
H34A H 0.018086 -0.051135 0.126230 0.172 Uiso 0.700(10) 1 calc R U P B 1
H34B H -0.018738 -0.137354 0.074555 0.172 Uiso 0.700(10) 1 calc R U P B 1
H34C H 0.029243 -0.055696 0.043257 0.172 Uiso 0.700(10) 1 calc R U P B 1
C32A C 0.080(3) -0.173(3) 0.0163(11) 0.119(11) Uani 0.300(10) 1 d D U P B 2
H32D H 0.056041 -0.112189 -0.001700 0.178 Uiso 0.300(10) 1 calc R U P B 2
H32E H 0.044047 -0.226070 0.004462 0.178 Uiso 0.300(10) 1 calc R U P B 2
H32F H 0.123841 -0.184710 -0.006931 0.178 Uiso 0.300(10) 1 calc R U P B 2
C33A C 0.1528(18) -0.2878(16) 0.139(2) 0.101(9) Uani 0.300(10) 1 d D U P B 2
H33D H 0.181943 -0.308349 0.102265 0.151 Uiso 0.300(10) 1 calc R U P B 2
H33E H 0.112180 -0.334322 0.140548 0.151 Uiso 0.300(10) 1 calc R U P B 2
H33F H 0.185946 -0.284676 0.186792 0.151 Uiso 0.300(10) 1 calc R U P B 2
C34A C 0.0523(17) -0.141(3) 0.1796(17) 0.096(8) Uani 0.300(10) 1 d D U P B 2
H34D H 0.082692 -0.111365 0.223085 0.144 Uiso 0.300(10) 1 calc R U P B 2
H34E H 0.029980 -0.201004 0.193224 0.144 Uiso 0.300(10) 1 calc R U P B 2
H34F H 0.012002 -0.096275 0.158194 0.144 Uiso 0.300(10) 1 calc R U P B 2

loop_
_atom_site_aniso_label
_atom_site_aniso_U_11
_atom_site_aniso_U_22
_atom_site_aniso_U_33
_atom_site_aniso_U_23
_atom_site_aniso_U_13
_atom_site_aniso_U_12
Ce1 0.0321(2) 0.0294(3) 0.0384(3) 0.000 0.0124(2) 0.000
Ce2 0.0302(2) 0.0284(2) 0.0327(3) 0.000 0.0057(2) 0.000
Si1 0.0538(11) 0.0465(11) 0.0549(12) -0.0066(9) 0.0072(9) -0.0031(9)
Si2 0.0515(10) 0.0524(12) 0.0416(10) 0.0050(9) 0.0074(8) -0.0088(9)
O1 0.046(2) 0.044(2) 0.029(2) 0.0029(18) 0.0101(18) 0.0012(19)
C1 0.045(4) 0.040(4) 0.056(4) 0.005(3) 0.014(3) -0.011(3)
C2 0.048(4) 0.063(5) 0.050(4) 0.002(4) 0.020(3) -0.017(3)
C3 0.041(4) 0.060(5) 0.068(5) -0.011(4) 0.026(4) -0.004(3)
C4 0.030(3) 0.040(4) 0.059(4) 0.009(3) 0.004(3) -0.002(3)
C5 0.037(3) 0.035(3) 0.046(4) 0.002(3) 0.006(3) -0.002(3)
C6 0.091(6) 0.070(5) 0.056(5) -0.006(4) 0.031(4) -0.007(5)
C7 0.093(7) 0.150(10) 0.089(7) -0.039(7) -0.024(6) 0.031(7)
C8 0.136(9) 0.041(4) 0.105(8) -0.014(5) 0.053(7) -0.012(5)
C9 0.034(3) 0.043(4) 0.054(4) -0.003(3) 0.011(3) -0.002(3)
C10 0.040(4) 0.048(4) 0.064(5) 0.014(3) 0.006(3) 0.003(3)
C11 0.046(4) 0.065(5) 0.036(4) 0.001(3) 0.000(3) -0.015(3)
C12 0.042(3) 0.039(3) 0.045(4) -0.007(3) 0.011(3) -0.009(3)
C13 0.033(3) 0.045(4) 0.035(3) -0.003(3) 0.006(3) -0.007(3)
C14 0.124(8) 0.046(5) 0.073(6) 0.013(4) 0.000(5) -0.019(5)
C15 0.068(5) 0.075(5) 0.048(4) 0.003(4) -0.001(4) -0.006(4)
C16 0.067(5) 0.141(9) 0.053(5) 0.008(5) 0.030(4) 0.000(5)
C17 0.061(8) 0.058(8) 0.034(5) 0.002(5) 0.011(4) 0.006(6)
C18 0.063(8) 0.07(2) 0.035(10) 0.001(10) 0.005(7) 0.010(8)
C19 0.067(9) 0.07(3) 0.044(13) 0.012(13) 0.021(9) 0.010(10)
C17A 0.062(8) 0.043(7) 0.030(6) 0.010(6) 0.018(5) 0.010(6)
C18A 0.071(11) 0.061(17) 0.043(12) 0.008(11) 0.007(8) 0.004(10)
C19A 0.071(10) 0.06(2) 0.042(14) 0.003(13) 0.025(9) 0.011(10)
Ce3 0.0357(3) 0.0337(3) 0.0275(2) 0.000 0.0060(2) 0.000
Ce4 0.0457(3) 0.0340(3) 0.0327(3) 0.000 0.0135(2) 0.000
Si3 0.0504(10) 0.0564(12) 0.0518(11) 0.0077(10) 0.0089(9) -0.0119(10)
Si4 0.0725(14) 0.0631(14) 0.0613(14) -0.0130(11) 0.0107(12) -0.0126(11)
O2 0.034(2) 0.045(3) 0.046(3) 0.001(2) 0.0092(19) -0.0021(18)
C00S 0.043(3) 0.049(4) 0.031(3) 0.005(3) 0.008(3) 0.002(3)
C20 0.054(4) 0.052(4) 0.041(4) 0.008(3) 0.005(3) 0.005(3)
C21 0.044(4) 0.071(5) 0.039(4) 0.013(3) 0.003(3) 0.000(4)
C22 0.070(5) 0.074(5) 0.026(3) -0.002(3) 0.008(3) -0.028(4)
C23 0.064(4) 0.051(4) 0.039(4) 0.000(3) 0.023(3) 0.021(3)
C24 0.078(6) 0.124(9) 0.090(7) -0.008(6) 0.037(6) -0.023(6)
C25 0.066(5) 0.124(8) 0.066(5) 0.020(5) -0.006(4) -0.039(5)
C26 0.100(7) 0.056(5) 0.123(9) 0.021(5) -0.003(6) -0.019(5)
C27 0.086(5) 0.051(4) 0.036(4) 0.001(3) 0.015(4) -0.004(4)
C28 0.100(6) 0.056(5) 0.033(4) -0.011(3) 0.029(4) -0.012(4)
C29 0.057(5) 0.086(6) 0.059(5) -0.025(4) 0.026(4) -0.006(4)
C30 0.072(5) 0.049(4) 0.056(5) -0.010(4) 0.016(4) 0.009(4)
C31 0.061(4) 0.048(4) 0.034(4) -0.005(3) 0.011(3) -0.002(3)
C35 0.036(3) 0.092(6) 0.068(4) -0.001(4) 0.011(3) -0.005(4)
C36 0.041(4) 0.076(6) 0.073(5) 0.004(4) 0.006(3) -0.007(3)
C37 0.043(4) 0.092(6) 0.070(5) -0.007(4) 0.022(4) -0.008(4)
C32 0.111(12) 0.119(11) 0.148(10) -0.067(9) 0.045(10) -0.048(8)
C33 0.127(13) 0.144(13) 0.109(8) 0.016(8) 0.014(8) -0.072(10)
C34 0.072(7) 0.110(10) 0.155(13) -0.016(8) 0.005(7) -0.017(6)
C32A 0.14(3) 0.13(2) 0.079(8) -0.012(8) 0.008(8) -0.016(19)
C33A 0.095(19) 0.078(11) 0.130(18) 0.002(11) 0.024(15) -0.013(11)
C34A 0.076(15) 0.11(2) 0.103(13) -0.035(13) 0.025(13) -0.030(13)

loop_
_atom_type_symbol
_atom_type_description
_atom_type_scat_dispersion_real
_atom_type_scat_dispersion_imag
_atom_type_scat_source
C C 0.0033 0.0016 'International Tables Vol C Tables 4.2.6.8 and 6.1.1.4'
H H 0.0000 0.0000 'International Tables Vol C Tables 4.2.6.8 and 6.1.1.4'
Ce Ce -0.2486 2.6331 'International Tables Vol C Tables 4.2.6.8 and 6.1.1.4'
O O 0.0106 0.0060 'International Tables Vol C Tables 4.2.6.8 and 6.1.1.4'
Si Si 0.0817 0.0704 'International Tables Vol C Tables 4.2.6.8 and 6.1.1.4'

loop_
_geom_angle_atom_site_label_1
_geom_angle_atom_site_label_2
_geom_angle_atom_site_label_3
_geom_angle
_geom_angle_site_symmetry_1
_geom_angle_site_symmetry_3
_geom_angle_publ_flag
O1 Ce1 O1 72.56(19) 2_655 . ?
O1 Ce1 C1 123.55(17) . . ?
O1 Ce1 C1 131.65(17) . 2_655 ?
O1 Ce1 C1 131.65(17) 2_655 . ?
O1 Ce1 C1 123.54(17) 2_655 2_655 ?
O1 Ce1 C2 124.56(19) 2_655 . ?
O1 Ce1 C2 124.56(19) . 2_655 ?
O1 Ce1 C2 94.57(18) . . ?
O1 Ce1 C2 94.57(18) 2_655 2_655 ?
O1 Ce1 C3 86.74(18) 2_655 2_655 ?
O1 Ce1 C3 95.82(19) . 2_655 ?
O1 Ce1 C3 95.82(19) 2_655 . ?
O1 Ce1 C3 86.74(18) . . ?
O1 Ce1 C4 85.05(16) 2_655 . ?
O1 Ce1 C4 85.05(16) . 2_655 ?
O1 Ce1 C4 108.73(17) 2_655 2_655 ?
O1 Ce1 C4 108.73(17) . . ?
O1 Ce1 C5 134.67(16) . . ?
O1 Ce1 C5 104.77(16) 2_655 . ?
O1 Ce1 C5 104.78(16) . 2_655 ?
O1 Ce1 C5 134.67(16) 2_655 2_655 ?
C1 Ce1 C1 81.9(3) . 2_655 ?
C1 Ce1 C3 129.4(2) . 2_655 ?
C1 Ce1 C3 47.4(2) . . ?
C1 Ce1 C3 47.4(2) 2_655 2_655 ?
C1 Ce1 C3 129.4(2) 2_655 . ?
C1 Ce1 C4 47.22(19) . . ?
C1 Ce1 C4 47.22(19) 2_655 2_655 ?
C1 Ce1 C4 117.34(19) 2_655 . ?
C1 Ce1 C4 117.35(19) . 2_655 ?
C1 Ce1 C5 88.62(19) 2_655 . ?
C1 Ce1 C5 29.16(18) . . ?
C1 Ce1 C5 88.63(19) . 2_655 ?
C1 Ce1 C5 29.16(18) 2_655 2_655 ?
C2 Ce1 C1 105.5(2) 2_655 . ?
C2 Ce1 C1 105.5(2) . 2_655 ?
C2 Ce1 C1 29.22(19) . . ?
C2 Ce1 C1 29.22(19) 2_655 2_655 ?
C2 Ce1 C2 132.7(3) . 2_655 ?
C2 Ce1 C3 28.8(2) . . ?
C2 Ce1 C3 28.8(2) 2_655 2_655 ?
C2 Ce1 C3 148.7(2) 2_655 . ?
C2 Ce1 C3 148.7(2) . 2_655 ?
C2 Ce1 C4 124.0(2) 2_655 . ?
C2 Ce1 C4 47.5(2) 2_655 2_655 ?
C2 Ce1 C4 124.0(2) . 2_655 ?
C2 Ce1 C4 47.5(2) . . ?
C2 Ce1 C5 100.7(2) . 2_655 ?
C2 Ce1 C5 100.7(2) 2_655 . ?
C2 Ce1 C5 48.47(19) 2_655 2_655 ?
C2 Ce1 C5 48.47(19) . . ?
C3 Ce1 C3 176.8(3) . 2_655 ?
C3 Ce1 C4 28.74(19) . . ?
C3 Ce1 C4 150.3(2) . 2_655 ?
C3 Ce1 C4 150.3(2) 2_655 . ?
C3 Ce1 C4 28.73(19) 2_655 2_655 ?
C3 Ce1 C5 129.5(2) . 2_655 ?
C3 Ce1 C5 129.5(2) 2_655 . ?
C3 Ce1 C5 48.02(19) . . ?
C3 Ce1 C5 48.02(19) 2_655 2_655 ?
C4 Ce1 C4 163.3(3) . 2_655 ?
C4 Ce1 C5 28.95(17) 2_655 2_655 ?
C4 Ce1 C5 134.59(18) 2_655 . ?
C4 Ce1 C5 134.59(18) . 2_655 ?
C4 Ce1 C5 28.95(17) . . ?
C5 Ce1 C5 107.1(2) . 2_655 ?
O1 Ce2 O1 72.28(19) . 2_655 ?
O1 Ce2 C9 85.54(16) . 2_655 ?
O1 Ce2 C9 106.22(17) 2_655 2_655 ?
O1 Ce2 C9 106.22(16) . . ?
O1 Ce2 C9 85.54(16) 2_655 . ?
O1 Ce2 C10 84.66(17) 2_655 2_655 ?
O1 Ce2 C10 96.82(18) 2_655 . ?
O1 Ce2 C10 96.82(18) . 2_655 ?
O1 Ce2 C10 84.66(17) . . ?
O1 Ce2 C11 125.61(18) . 2_655 ?
O1 Ce2 C11 125.61(18) 2_655 . ?
O1 Ce2 C11 93.90(17) 2_655 2_655 ?
O1 Ce2 C11 93.90(17) . . ?
O1 Ce2 C12 132.11(16) . 2_655 ?
O1 Ce2 C12 132.11(16) 2_655 . ?
O1 Ce2 C12 122.86(17) 2_655 2_655 ?
O1 Ce2 C12 122.86(17) . . ?
O1 Ce2 C13 104.81(15) . 2_655 ?
O1 Ce2 C13 132.74(16) 2_655 2_655 ?
O1 Ce2 C13 132.74(16) . . ?
O1 Ce2 C13 104.81(15) 2_655 . ?
C9 Ce2 C9 165.7(3) . 2_655 ?
C9 Ce2 C13 136.77(19) . 2_655 ?
C9 Ce2 C13 29.19(17) 2_655 2_655 ?
C9 Ce2 C13 136.77(19) 2_655 . ?
C9 Ce2 C13 29.19(17) . . ?
C10 Ce2 C9 150.8(2) 2_655 . ?
C10 Ce2 C9 28.71(19) . . ?
C10 Ce2 C9 28.71(19) 2_655 2_655 ?
C10 Ce2 C9 150.8(2) . 2_655 ?
C10 Ce2 C10 178.2(3) 2_655 . ?
C10 Ce2 C13 130.31(19) 2_655 . ?
C10 Ce2 C13 130.31(19) . 2_655 ?
C10 Ce2 C13 48.28(18) 2_655 2_655 ?
C10 Ce2 C13 48.28(18) . . ?
C11 Ce2 C9 47.2(2) . . ?
C11 Ce2 C9 125.3(2) 2_655 . ?
C11 Ce2 C9 47.2(2) 2_655 2_655 ?
C11 Ce2 C9 125.3(2) . 2_655 ?
C11 Ce2 C10 28.79(19) . . ?
C11 Ce2 C10 149.7(2) . 2_655 ?
C11 Ce2 C10 28.79(19) 2_655 2_655 ?
C11 Ce2 C10 149.7(2) 2_655 . ?
C11 Ce2 C11 132.5(3) 2_655 . ?
C11 Ce2 C13 48.23(18) 2_655 2_655 ?
C11 Ce2 C13 48.23(18) . . ?
C11 Ce2 C13 101.56(19) . 2_655 ?
C11 Ce2 C13 101.56(19) 2_655 . ?
C12 Ce2 C9 119.26(18) . 2_655 ?
C12 Ce2 C9 119.26(18) 2_655 . ?
C12 Ce2 C9 47.45(18) 2_655 2_655 ?
C12 Ce2 C9 47.45(18) . . ?
C12 Ce2 C10 130.4(2) . 2_655 ?
C12 Ce2 C10 47.78(19) 2_655 2_655 ?
C12 Ce2 C10 130.4(2) 2_655 . ?
C12 Ce2 C10 47.78(19) . . ?
C12 Ce2 C11 29.09(18) . . ?
C12 Ce2 C11 105.6(2) . 2_655 ?
C12 Ce2 C11 105.6(2) 2_655 . ?
C12 Ce2 C11 29.09(18) 2_655 2_655 ?
C12 Ce2 C12 82.6(3) . 2_655 ?
C12 Ce2 C13 90.21(18) . 2_655 ?
C12 Ce2 C13 29.23(16) 2_655 2_655 ?
C12 Ce2 C13 29.23(17) . . ?
C12 Ce2 C13 90.21(18) 2_655 . ?
C13 Ce2 C13 109.3(2) 2_655 . ?
C6 Si1 C5 115.1(3) . . ?
C7 Si1 C5 108.4(4) . . ?
C7 Si1 C6 108.2(5) . . ?
C7 Si1 C8 109.9(5) . . ?
C8 Si1 C5 107.5(4) . . ?
C8 Si1 C6 107.6(4) . . ?
C13 Si2 C16 108.1(4) . . ?
C14 Si2 C13 107.7(3) . . ?
C14 Si2 C16 111.2(5) . . ?
C15 Si2 C13 114.1(3) . . ?
C15 Si2 C14 107.9(4) . . ?
C15 Si2 C16 107.9(4) . . ?
Ce1 O1 Ce2 107.58(15) . . ?
C17 O1 Ce1 141.2(7) . . ?
C17 O1 Ce2 111.2(7) . . ?
C17A O1 Ce1 109.3(6) . . ?
C17A O1 Ce2 143.1(6) . . ?
Ce1 C1 H1 113.8 . . ?
C2 C1 Ce1 75.4(4) . . ?
C2 C1 H1 125.0 . . ?
C2 C1 C5 109.9(6) . . ?
C5 C1 Ce1 77.8(3) . . ?
C5 C1 H1 125.0 . . ?
Ce1 C2 H2 114.2 . . ?
C1 C2 Ce1 75.4(3) . . ?
C1 C2 H2 126.4 . . ?
C3 C2 Ce1 76.4(4) . . ?
C3 C2 C1 107.2(6) . . ?
C3 C2 H2 126.4 . . ?
Ce1 C3 H3 115.2 . . ?
C2 C3 Ce1 74.8(4) . . ?
C2 C3 H3 125.8 . . ?
C2 C3 C4 108.5(6) . . ?
C4 C3 Ce1 76.4(3) . . ?
C4 C3 H3 125.8 . . ?
Ce1 C4 H4 115.5 . . ?
C3 C4 Ce1 74.9(4) . . ?
C3 C4 H4 125.2 . . ?
C3 C4 C5 109.6(6) . . ?
C5 C4 Ce1 76.4(3) . . ?
C5 C4 H4 125.2 . . ?
Si1 C5 Ce1 125.4(3) . . ?
C1 C5 Ce1 73.0(3) . . ?
C1 C5 Si1 126.7(5) . . ?
C4 C5 Ce1 74.7(3) . . ?
C4 C5 Si1 127.5(5) . . ?
C4 C5 C1 104.8(6) . . ?
Si1 C6 H6A 109.5 . . ?
Si1 C6 H6B 109.5 . . ?
Si1 C6 H6C 109.5 . . ?
H6A C6 H6B 109.5 . . ?
H6A C6 H6C 109.5 . . ?
H6B C6 H6C 109.5 . . ?
Si1 C7 H7A 109.5 . . ?
Si1 C7 H7B 109.5 . . ?
Si1 C7 H7C 109.5 . . ?
H7A C7 H7B 109.5 . . ?
H7A C7 H7C 109.5 . . ?
H7B C7 H7C 109.5 . . ?
Si1 C8 H8A 109.5 . . ?
Si1 C8 H8B 109.5 . . ?
Si1 C8 H8C 109.5 . . ?
H8A C8 H8B 109.5 . . ?
H8A C8 H8C 109.5 . . ?
H8B C8 H8C 109.5 . . ?
Ce2 C9 H9 115.4 . . ?
C10 C9 Ce2 75.5(4) . . ?
C10 C9 H9 125.0 . . ?
C10 C9 C13 110.0(6) . . ?
C13 C9 Ce2 76.0(3) . . ?
C13 C9 H9 125.0 . . ?
Ce2 C10 H10 115.2 . . ?
C9 C10 Ce2 75.8(4) . . ?
C9 C10 H10 126.3 . . ?
C11 C10 Ce2 75.1(4) . . ?
C11 C10 C9 107.5(6) . . ?
C11 C10 H10 126.3 . . ?
Ce2 C11 H11 115.0 . . ?
C10 C11 Ce2 76.1(4) . . ?
C10 C11 H11 125.8 . . ?
C10 C11 C12 108.3(6) . . ?
C12 C11 Ce2 75.2(3) . . ?
C12 C11 H11 125.8 . . ?
Ce2 C12 H12 114.0 . . ?
C11 C12 Ce2 75.7(3) . . ?
C11 C12 H12 125.4 . . ?
C11 C12 C13 109.1(6) . . ?
C13 C12 Ce2 76.9(3) . . ?
C13 C12 H12 125.4 . . ?
Si2 C13 Ce2 126.5(3) . . ?
C9 C13 Ce2 74.8(3) . . ?
C9 C13 Si2 126.4(5) . . ?
C12 C13 Ce2 73.8(3) . . ?
C12 C13 Si2 127.2(5) . . ?
C12 C13 C9 105.1(5) . . ?
Si2 C14 H14A 109.5 . . ?
Si2 C14 H14B 109.5 . . ?
Si2 C14 H14C 109.5 . . ?
H14A C14 H14B 109.5 . . ?
H14A C14 H14C 109.5 . . ?
H14B C14 H14C 109.5 . . ?
Si2 C15 H15A 109.5 . . ?
Si2 C15 H15B 109.5 . . ?
Si2 C15 H15C 109.5 . . ?
H15A C15 H15B 109.5 . . ?
H15A C15 H15C 109.5 . . ?
H15B C15 H15C 109.5 . . ?
Si2 C16 H16A 109.5 . . ?
Si2 C16 H16B 109.5 . . ?
Si2 C16 H16C 109.5 . . ?
H16A C16 H16B 109.5 . . ?
H16A C16 H16C 109.5 . . ?
H16B C16 H16C 109.5 . . ?
O1 C17 H17 104.0 . . ?
O1 C17 C18 112.2(18) . . ?
O1 C17 C19 115.5(18) . . ?
C18 C17 H17 104.0 . . ?
C19 C17 H17 104.0 . . ?
C19 C17 C18 115(2) . . ?
C17 C18 H18A 109.5 . . ?
C17 C18 H18B 109.5 . . ?
C17 C18 H18C 109.5 . . ?
H18A C18 H18B 109.5 . . ?
H18A C18 H18C 109.5 . . ?
H18B C18 H18C 109.5 . . ?
C17 C19 H19A 109.5 . . ?
C17 C19 H19B 109.5 . . ?
C17 C19 H19C 109.5 . . ?
H19A C19 H19B 109.5 . . ?
H19A C19 H19C 109.5 . . ?
H19B C19 H19C 109.5 . . ?
O1 C17A H17A 107.2 . . ?
O1 C17A C18A 111.6(19) . . ?
O1 C17A C19A 111.0(18) . . ?
C18A C17A H17A 107.2 . . ?
C19A C17A H17A 107.2 . . ?
C19A C17A C18A 112(2) . . ?
C17A C18A H18D 109.5 . . ?
C17A C18A H18E 109.5 . . ?
C17A C18A H18F 109.5 . . ?
H18D C18A H18E 109.5 . . ?
H18D C18A H18F 109.5 . . ?
H18E C18A H18F 109.5 . . ?
C17A C19A H19D 109.5 . . ?
C17A C19A H19E 109.5 . . ?
C17A C19A H19F 109.5 . . ?
H19D C19A H19E 109.5 . . ?
H19D C19A H19F 109.5 . . ?
H19E C19A H19F 109.5 . . ?
O2 Ce3 O2 72.6(2) 2 . ?
O2 Ce3 C00S 105.63(16) . 2 ?
O2 Ce3 C00S 129.90(16) 2 2 ?
O2 Ce3 C00S 129.91(16) . . ?
O2 Ce3 C00S 105.63(16) 2 . ?
O2 Ce3 C20 133.41(17) 2 . ?
O2 Ce3 C20 133.41(17) . 2 ?
O2 Ce3 C20 122.04(18) . . ?
O2 Ce3 C20 122.04(18) 2 2 ?
O2 Ce3 C21 129.56(19) 2 . ?
O2 Ce3 C21 129.55(19) . 2 ?
O2 Ce3 C21 93.32(18) 2 2 ?
O2 Ce3 C21 93.32(18) . . ?
O2 Ce3 C22 82.63(18) . . ?
O2 Ce3 C22 100.9(2) . 2 ?
O2 Ce3 C22 82.62(18) 2 2 ?
O2 Ce3 C22 100.9(2) 2 . ?
O2 Ce3 C23 87.48(17) 2 . ?
O2 Ce3 C23 102.53(18) 2 2 ?
O2 Ce3 C23 102.53(18) . . ?
O2 Ce3 C23 87.48(17) . 2 ?
C00S Ce3 C00S 111.2(3) 2 . ?
C20 Ce3 C00S 91.21(19) 2 . ?
C20 Ce3 C00S 28.98(17) . . ?
C20 Ce3 C00S 91.21(19) . 2 ?
C20 Ce3 C00S 28.98(17) 2 2 ?
C20 Ce3 C20 81.9(3) . 2 ?
C21 Ce3 C00S 48.06(18) . . ?
C21 Ce3 C00S 48.06(18) 2 2 ?
C21 Ce3 C00S 100.4(2) . 2 ?
C21 Ce3 C00S 100.4(2) 2 . ?
C21 Ce3 C20 28.72(19) 2 2 ?
C21 Ce3 C20 103.1(2) 2 . ?
C21 Ce3 C20 103.1(2) . 2 ?
C21 Ce3 C20 28.72(19) . . ?
C21 Ce3 C21 128.9(3) . 2 ?
C21 Ce3 C23 47.6(2) . . ?
C21 Ce3 C23 125.5(2) 2 . ?
C21 Ce3 C23 125.5(2) . 2 ?
C21 Ce3 C23 47.6(2) 2 2 ?
C22 Ce3 C00S 128.9(2) 2 . ?
C22 Ce3 C00S 47.84(19) . . ?
C22 Ce3 C00S 47.84(19) 2 2 ?
C22 Ce3 C00S 128.9(2) . 2 ?
C22 Ce3 C20 47.0(2) . . ?
C22 Ce3 C20 128.6(2) . 2 ?
C22 Ce3 C20 128.7(2) 2 . ?
C22 Ce3 C20 47.0(2) 2 2 ?
C22 Ce3 C21 28.6(2) . . ?
C22 Ce3 C21 28.6(2) 2 2 ?
C22 Ce3 C21 147.7(2) 2 . ?
C22 Ce3 C21 147.7(2) . 2 ?
C22 Ce3 C22 175.6(3) . 2 ?
C22 Ce3 C23 150.4(2) . 2 ?
C22 Ce3 C23 150.4(2) 2 . ?
C22 Ce3 C23 28.6(2) 2 2 ?
C22 Ce3 C23 28.6(2) . . ?
C23 Ce3 C00S 29.61(18) 2 2 ?
C23 Ce3 C00S 29.61(18) . . ?
C23 Ce3 C00S 138.43(19) . 2 ?
C23 Ce3 C00S 138.43(19) 2 . ?
C23 Ce3 C20 47.62(19) 2 2 ?
C23 Ce3 C20 120.8(2) 2 . ?
C23 Ce3 C20 120.8(2) . 2 ?
C23 Ce3 C20 47.62(19) . . ?
C23 Ce3 C23 167.7(3) 2 . ?
O2 Ce4 O2 71.79(19) 2 . ?
O2 Ce4 C27 105.55(18) . 2 ?
O2 Ce4 C27 88.63(19) . . ?
O2 Ce4 C27 105.55(18) 2 . ?
O2 Ce4 C27 88.63(19) 2 2 ?
O2 Ce4 C28 98.2(2) 2 2 ?
O2 Ce4 C28 83.87(19) 2 . ?
O2 Ce4 C28 98.2(2) . . ?
O2 Ce4 C28 83.87(19) . 2 ?
O2 Ce4 C29 91.43(19) 2 . ?
O2 Ce4 C29 127.3(2) 2 2 ?
O2 Ce4 C29 127.3(2) . . ?
O2 Ce4 C29 91.43(19) . 2 ?
O2 Ce4 C30 120.33(19) 2 . ?
O2 Ce4 C30 134.85(19) . . ?
O2 Ce4 C30 120.33(19) . 2 ?
O2 Ce4 C30 134.85(19) 2 2 ?
O2 Ce4 C31 131.05(17) 2 . ?
O2 Ce4 C31 131.05(17) . 2 ?
O2 Ce4 C31 108.41(17) 2 2 ?
O2 Ce4 C31 108.41(17) . . ?
C27 Ce4 C27 162.7(3) 2 . ?
C27 Ce4 C31 134.0(2) . 2 ?
C27 Ce4 C31 28.87(19) 2 2 ?
C27 Ce4 C31 134.0(2) 2 . ?
C27 Ce4 C31 28.87(19) . . ?
C28 Ce4 C27 27.7(2) . . ?
C28 Ce4 C27 27.7(2) 2 2 ?
C28 Ce4 C27 151.5(2) . 2 ?
C28 Ce4 C27 151.5(2) 2 . ?
C28 Ce4 C28 177.5(3) . 2 ?
C28 Ce4 C29 148.8(3) . 2 ?
C28 Ce4 C29 29.2(2) . . ?
C28 Ce4 C29 148.8(3) 2 . ?
C28 Ce4 C29 29.2(2) 2 2 ?
C28 Ce4 C30 130.4(2) . 2 ?
C28 Ce4 C30 47.1(2) 2 2 ?
C28 Ce4 C30 47.1(2) . . ?
C28 Ce4 C30 130.4(2) 2 . ?
C28 Ce4 C31 47.2(2) . . ?
C28 Ce4 C31 130.8(2) . 2 ?
C28 Ce4 C31 47.2(2) 2 2 ?
C28 Ce4 C31 130.8(2) 2 . ?
C29 Ce4 C27 124.2(2) . 2 ?
C29 Ce4 C27 47.3(2) . . ?
C29 Ce4 C27 124.2(2) 2 . ?
C29 Ce4 C27 47.3(2) 2 2 ?
C29 Ce4 C29 134.2(4) 2 . ?
C29 Ce4 C30 107.0(3) . 2 ?
C29 Ce4 C30 107.0(3) 2 . ?
C29 Ce4 C30 29.0(2) 2 2 ?
C29 Ce4 C30 29.0(2) . . ?
C29 Ce4 C31 101.6(2) 2 . ?
C29 Ce4 C31 48.0(2) . . ?
C29 Ce4 C31 101.6(2) . 2 ?
C29 Ce4 C31 48.0(2) 2 2 ?
C30 Ce4 C27 46.8(2) . . ?
C30 Ce4 C27 46.8(2) 2 2 ?
C30 Ce4 C27 117.4(2) . 2 ?
C30 Ce4 C27 117.4(2) 2 . ?
C30 Ce4 C30 83.3(3) . 2 ?
C30 Ce4 C31 88.9(2) 2 . ?
C30 Ce4 C31 28.66(19) . . ?
C30 Ce4 C31 88.9(2) . 2 ?
C30 Ce4 C31 28.66(19) 2 2 ?
C31 Ce4 C31 106.2(3) . 2 ?
C00S Si3 C24 108.5(4) . . ?
C00S Si3 C26 108.9(4) . . ?
C24 Si3 C26 108.3(5) . . ?
C25 Si3 C00S 112.9(3) . . ?
C25 Si3 C24 108.8(5) . . ?
C25 Si3 C26 109.4(5) . . ?
C31 Si4 C33 114.3(5) . . ?
C31 Si4 C33A 102.0(11) . . ?
C32 Si4 C31 110.4(5) . . ?
C32 Si4 C33 106.2(9) . . ?
C32 Si4 C34 109.4(8) . . ?
C34 Si4 C31 110.9(5) . . ?
C34 Si4 C33 105.4(8) . . ?
C32A Si4 C31 106.0(14) . . ?
C32A Si4 C33A 103.6(18) . . ?
C34A Si4 C31 110.9(10) . . ?
C34A Si4 C32A 125.9(19) . . ?
C34A Si4 C33A 105.7(18) . . ?
Ce3 O2 Ce4 107.81(15) . . ?
C35 O2 Ce3 140.6(4) . . ?
C35 O2 Ce4 111.6(4) . . ?
Si3 C00S Ce3 126.3(3) . . ?
C20 C00S Ce3 74.4(3) . . ?
C20 C00S Si3 127.4(5) . . ?
C20 C00S C23 104.8(6) . . ?
C23 C00S Ce3 73.2(3) . . ?
C23 C00S Si3 126.7(5) . . ?
Ce3 C20 H20 115.9 . . ?
C00S C20 Ce3 76.6(4) . . ?
C00S C20 H20 125.2 . . ?
C21 C20 Ce3 74.1(4) . . ?
C21 C20 C00S 109.5(6) . . ?
C21 C20 H20 125.2 . . ?
Ce3 C21 H21 113.6 . . ?
C20 C21 Ce3 77.2(4) . . ?
C20 C21 H21 126.2 . . ?
C22 C21 Ce3 75.4(4) . . ?
C22 C21 C20 107.7(6) . . ?
C22 C21 H21 126.2 . . ?
Ce3 C22 H22 114.5 . . ?
C21 C22 Ce3 75.9(4) . . ?
C21 C22 H22 125.0 . . ?
C21 C22 C23 110.0(6) . . ?
C23 C22 Ce3 76.6(4) . . ?
C23 C22 H22 125.0 . . ?
Ce3 C23 H23 114.3 . . ?
C00S C23 Ce3 77.2(3) . . ?
C00S C23 H23 126.0 . . ?
C22 C23 Ce3 74.8(4) . . ?
C22 C23 C00S 108.0(6) . . ?
C22 C23 H23 126.0 . . ?
Si3 C24 H24A 109.5 . . ?
Si3 C24 H24B 109.5 . . ?
Si3 C24 H24C 109.5 . . ?
H24A C24 H24B 109.5 . . ?
H24A C24 H24C 109.5 . . ?
H24B C24 H24C 109.5 . . ?
Si3 C25 H25A 109.5 . . ?
Si3 C25 H25B 109.5 . . ?
Si3 C25 H25C 109.5 . . ?
H25A C25 H25B 109.5 . . ?
H25A C25 H25C 109.5 . . ?
H25B C25 H25C 109.5 . . ?
Si3 C26 H26A 109.5 . . ?
Si3 C26 H26B 109.5 . . ?
Si3 C26 H26C 109.5 . . ?
H26A C26 H26B 109.5 . . ?
H26A C26 H26C 109.5 . . ?
H26B C26 H26C 109.5 . . ?
Ce4 C27 H27 115.2 . . ?
C28 C27 Ce4 74.6(4) . . ?
C28 C27 H27 125.0 . . ?
C28 C27 C31 109.9(7) . . ?
C31 C27 Ce4 77.1(4) . . ?
C31 C27 H27 125.0 . . ?
Ce4 C28 H28 113.5 . . ?
C27 C28 Ce4 77.6(4) . . ?
C27 C28 H28 125.1 . . ?
C27 C28 C29 109.8(7) . . ?
C29 C28 Ce4 75.9(4) . . ?
C29 C28 H28 125.1 . . ?
Ce4 C29 H29 114.3 . . ?
C28 C29 Ce4 74.9(4) . . ?
C28 C29 H29 127.3 . . ?
C30 C29 Ce4 76.3(4) . . ?
C30 C29 C28 105.4(7) . . ?
C30 C29 H29 127.3 . . ?
Ce4 C30 H30 114.9 . . ?
C29 C30 Ce4 74.7(4) . . ?
C29 C30 H30 125.0 . . ?
C31 C30 Ce4 77.3(4) . . ?
C31 C30 C29 109.9(7) . . ?
C31 C30 H30 125.0 . . ?
Si4 C31 Ce4 128.5(3) . . ?
C27 C31 Ce4 74.0(4) . . ?
C27 C31 Si4 126.0(6) . . ?
C30 C31 Ce4 74.0(4) . . ?
C30 C31 Si4 127.3(6) . . ?
C30 C31 C27 105.0(6) . . ?
O2 C35 H35 104.9 . . ?
O2 C35 C36 114.3(6) . . ?
O2 C35 C37 112.8(6) . . ?
C36 C35 H35 104.9 . . ?
C36 C35 C37 114.0(6) . . ?
C37 C35 H35 104.9 . . ?
C35 C36 H36A 109.5 . . ?
C35 C36 H36B 109.5 . . ?
C35 C36 H36C 109.5 . . ?
H36A C36 H36B 109.5 . . ?
H36A C36 H36C 109.5 . . ?
H36B C36 H36C 109.5 . . ?
C35 C37 H37A 109.5 . . ?
C35 C37 H37B 109.5 . . ?
C35 C37 H37C 109.5 . . ?
H37A C37 H37B 109.5 . . ?
H37A C37 H37C 109.5 . . ?
H37B C37 H37C 109.5 . . ?
Si4 C32 H32A 109.5 . . ?
Si4 C32 H32B 109.5 . . ?
Si4 C32 H32C 109.5 . . ?
H32A C32 H32B 109.5 . . ?
H32A C32 H32C 109.5 . . ?
H32B C32 H32C 109.5 . . ?
Si4 C33 H33A 109.5 . . ?
Si4 C33 H33B 109.5 . . ?
Si4 C33 H33C 109.5 . . ?
H33A C33 H33B 109.5 . . ?
H33A C33 H33C 109.5 . . ?
H33B C33 H33C 109.5 . . ?
Si4 C34 H34A 109.5 . . ?
Si4 C34 H34B 109.5 . . ?
Si4 C34 H34C 109.5 . . ?
H34A C34 H34B 109.5 . . ?
H34A C34 H34C 109.5 . . ?
H34B C34 H34C 109.5 . . ?
Si4 C32A H32D 109.5 . . ?
Si4 C32A H32E 109.5 . . ?
Si4 C32A H32F 109.5 . . ?
H32D C32A H32E 109.5 . . ?
H32D C32A H32F 109.5 . . ?
H32E C32A H32F 109.5 . . ?
Si4 C33A H33D 109.5 . . ?
Si4 C33A H33E 109.5 . . ?
Si4 C33A H33F 109.5 . . ?
H33D C33A H33E 109.5 . . ?
H33D C33A H33F 109.5 . . ?
H33E C33A H33F 109.5 . . ?
Si4 C34A H34D 109.5 . . ?
Si4 C34A H34E 109.5 . . ?
Si4 C34A H34F 109.5 . . ?
H34D C34A H34E 109.5 . . ?
H34D C34A H34F 109.5 . . ?
H34E C34A H34F 109.5 . . ?

loop_
_geom_bond_atom_site_label_1
_geom_bond_atom_site_label_2
_geom_bond_distance
_geom_bond_site_symmetry_2
_geom_bond_publ_flag
Ce1 O1 2.339(4) 2_655 ?
Ce1 O1 2.339(4) . ?
Ce1 C1 2.786(6) 2_655 ?
Ce1 C1 2.786(6) . ?
Ce1 C2 2.785(6) . ?
Ce1 C2 2.785(6) 2_655 ?
Ce1 C3 2.805(6) . ?
Ce1 C3 2.805(6) 2_655 ?
Ce1 C4 2.825(6) . ?
Ce1 C4 2.825(6) 2_655 ?
Ce1 C5 2.847(6) . ?
Ce1 C5 2.847(6) 2_655 ?
Ce2 O1 2.347(4) . ?
Ce2 O1 2.347(4) 2_655 ?
Ce2 C9 2.814(6) . ?
Ce2 C9 2.814(6) 2_655 ?
Ce2 C10 2.810(6) 2_655 ?
Ce2 C10 2.810(6) . ?
Ce2 C11 2.797(6) 2_655 ?
Ce2 C11 2.797(6) . ?
Ce2 C12 2.790(6) 2_655 ?
Ce2 C12 2.790(6) . ?
Ce2 C13 2.829(6) 2_655 ?
Ce2 C13 2.829(6) . ?
Si1 C5 1.855(7) . ?
Si1 C6 1.853(8) . ?
Si1 C7 1.844(9) . ?
Si1 C8 1.845(8) . ?
Si2 C13 1.853(6) . ?
Si2 C14 1.851(8) . ?
Si2 C15 1.848(7) . ?
Si2 C16 1.870(8) . ?
O1 C17 1.398(12) . ?
O1 C17A 1.408(11) . ?
C1 H1 0.9500 . ?
C1 C2 1.405(9) . ?
C1 C5 1.419(9) . ?
C2 H2 0.9500 . ?
C2 C3 1.389(10) . ?
C3 H3 0.9500 . ?
C3 C4 1.397(9) . ?
C4 H4 0.9500 . ?
C4 C5 1.418(8) . ?
C6 H6A 0.9800 . ?
C6 H6B 0.9800 . ?
C6 H6C 0.9800 . ?
C7 H7A 0.9800 . ?
C7 H7B 0.9800 . ?
C7 H7C 0.9800 . ?
C8 H8A 0.9800 . ?
C8 H8B 0.9800 . ?
C8 H8C 0.9800 . ?
C9 H9 0.9500 . ?
C9 C10 1.394(9) . ?
C9 C13 1.422(8) . ?
C10 H10 0.9500 . ?
C10 C11 1.394(9) . ?
C11 H11 0.9500 . ?
C11 C12 1.403(9) . ?
C12 H12 0.9500 . ?
C12 C13 1.418(8) . ?
C14 H14A 0.9800 . ?
C14 H14B 0.9800 . ?
C14 H14C 0.9800 . ?
C15 H15A 0.9800 . ?
C15 H15B 0.9800 . ?
C15 H15C 0.9800 . ?
C16 H16A 0.9800 . ?
C16 H16B 0.9800 . ?
C16 H16C 0.9800 . ?
C17 H17 1.0000 . ?
C17 C18 1.50(3) . ?
C17 C19 1.47(2) . ?
C18 H18A 0.9800 . ?
C18 H18B 0.9800 . ?
C18 H18C 0.9800 . ?
C19 H19A 0.9800 . ?
C19 H19B 0.9800 . ?
C19 H19C 0.9800 . ?
C17A H17A 1.0000 . ?
C17A C18A 1.51(3) . ?
C17A C19A 1.49(2) . ?
C18A H18D 0.9800 . ?
C18A H18E 0.9800 . ?
C18A H18F 0.9800 . ?
C19A H19D 0.9800 . ?
C19A H19E 0.9800 . ?
C19A H19F 0.9800 . ?
Ce3 O2 2.339(4) . ?
Ce3 O2 2.339(4) 2 ?
Ce3 C00S 2.857(6) 2 ?
Ce3 C00S 2.857(6) . ?
Ce3 C20 2.828(6) 2 ?
Ce3 C20 2.828(6) . ?
Ce3 C21 2.789(6) . ?
Ce3 C21 2.789(6) 2 ?
Ce3 C22 2.783(6) . ?
Ce3 C22 2.783(6) 2 ?
Ce3 C23 2.805(6) 2 ?
Ce3 C23 2.805(6) . ?
Ce4 O2 2.361(4) . ?
Ce4 O2 2.361(4) 2 ?
Ce4 C27 2.808(7) 2 ?
Ce4 C27 2.808(7) . ?
Ce4 C28 2.772(6) . ?
Ce4 C28 2.772(6) 2 ?
Ce4 C29 2.784(7) 2 ?
Ce4 C29 2.785(7) . ?
Ce4 C30 2.805(7) 2 ?
Ce4 C30 2.805(7) . ?
Ce4 C31 2.847(6) . ?
Ce4 C31 2.847(6) 2 ?
Si3 C00S 1.851(6) . ?
Si3 C24 1.856(9) . ?
Si3 C25 1.835(8) . ?
Si3 C26 1.857(8) . ?
Si4 C31 1.859(7) . ?
Si4 C32 1.814(13) . ?
Si4 C33 1.865(14) . ?
Si4 C34 1.841(13) . ?
Si4 C32A 1.81(2) . ?
Si4 C33A 1.87(2) . ?
Si4 C34A 1.797(19) . ?
O2 C35 1.414(7) . ?
C00S C20 1.423(9) . ?
C00S C23 1.448(9) . ?
C20 H20 0.9500 . ?
C20 C21 1.394(9) . ?
C21 H21 0.9500 . ?
C21 C22 1.378(10) . ?
C22 H22 0.9500 . ?
C22 C23 1.380(10) . ?
C23 H23 0.9500 . ?
C24 H24A 0.9800 . ?
C24 H24B 0.9800 . ?
C24 H24C 0.9800 . ?
C25 H25A 0.9800 . ?
C25 H25B 0.9800 . ?
C25 H25C 0.9800 . ?
C26 H26A 0.9800 . ?
C26 H26B 0.9800 . ?
C26 H26C 0.9800 . ?
C27 H27 0.9500 . ?
C27 C28 1.338(10) . ?
C27 C31 1.410(9) . ?
C28 H28 0.9500 . ?
C28 C29 1.402(11) . ?
C29 H29 0.9500 . ?
C29 C30 1.401(10) . ?
C30 H30 0.9500 . ?
C30 C31 1.399(9) . ?
C35 H35 1.0000 . ?
C35 C36 1.475(10) . ?
C35 C37 1.509(10) . ?
C36 H36A 0.9800 . ?
C36 H36B 0.9800 . ?
C36 H36C 0.9800 . ?
C37 H37A 0.9800 . ?
C37 H37B 0.9800 . ?
C37 H37C 0.9800 . ?
C32 H32A 0.9800 . ?
C32 H32B 0.9800 . ?
C32 H32C 0.9800 . ?
C33 H33A 0.9800 . ?
C33 H33B 0.9800 . ?
C33 H33C 0.9800 . ?
C34 H34A 0.9800 . ?
C34 H34B 0.9800 . ?
C34 H34C 0.9800 . ?
C32A H32D 0.9800 . ?
C32A H32E 0.9800 . ?
C32A H32F 0.9800 . ?
C33A H33D 0.9800 . ?
C33A H33E 0.9800 . ?
C33A H33F 0.9800 . ?
C34A H34D 0.9800 . ?
C34A H34E 0.9800 . ?
C34A H34F 0.9800 . ?

loop_
_geom_torsion_atom_site_label_1
_geom_torsion_atom_site_label_2
_geom_torsion_atom_site_label_3
_geom_torsion_atom_site_label_4
_geom_torsion
_geom_torsion_site_symmetry_1
_geom_torsion_site_symmetry_2
_geom_torsion_site_symmetry_3
_geom_torsion_site_symmetry_4
_geom_torsion_publ_flag
Ce1 O1 C17 C18 -74(3) . . . . ?
Ce1 O1 C17 C19 61(3) . . . . ?
Ce1 O1 C17A C18A -125(3) . . . . ?
Ce1 O1 C17A C19A 109(3) . . . . ?
Ce1 C1 C2 C3 -70.5(4) . . . . ?
Ce1 C1 C5 Si1 -121.9(5) . . . . ?
Ce1 C1 C5 C4 68.5(4) . . . . ?
Ce1 C2 C3 C4 -69.7(4) . . . . ?
Ce1 C3 C4 C5 -69.2(4) . . . . ?
Ce1 C4 C5 Si1 123.2(5) . . . . ?
Ce1 C4 C5 C1 -67.3(4) . . . . ?
Ce2 O1 C17 C18 109(3) . . . . ?
Ce2 O1 C17 C19 -116(3) . . . . ?
Ce2 O1 C17A C18A 52(3) . . . . ?
Ce2 O1 C17A C19A -74(3) . . . . ?
Ce2 C9 C10 C11 69.0(4) . . . . ?
Ce2 C9 C13 Si2 124.4(4) . . . . ?
Ce2 C9 C13 C12 -68.2(4) . . . . ?
Ce2 C10 C11 C12 68.9(4) . . . . ?
Ce2 C11 C12 C13 70.4(4) . . . . ?
Ce2 C12 C13 Si2 -123.9(4) . . . . ?
Ce2 C12 C13 C9 68.9(4) . . . . ?
C1 C2 C3 Ce1 69.8(4) . . . . ?
C1 C2 C3 C4 0.1(7) . . . . ?
C2 C1 C5 Ce1 -69.3(4) . . . . ?
C2 C1 C5 Si1 168.8(5) . . . . ?
C2 C1 C5 C4 -0.8(7) . . . . ?
C2 C3 C4 Ce1 68.6(5) . . . . ?
C2 C3 C4 C5 -0.6(7) . . . . ?
C3 C4 C5 Ce1 68.2(4) . . . . ?
C3 C4 C5 Si1 -168.6(5) . . . . ?
C3 C4 C5 C1 0.8(7) . . . . ?
C5 C1 C2 Ce1 70.9(4) . . . . ?
C5 C1 C2 C3 0.5(7) . . . . ?
C6 Si1 C5 Ce1 7.3(5) . . . . ?
C6 Si1 C5 C1 102.1(6) . . . . ?
C6 Si1 C5 C4 -90.6(6) . . . . ?
C7 Si1 C5 Ce1 128.6(5) . . . . ?
C7 Si1 C5 C1 -136.5(7) . . . . ?
C7 Si1 C5 C4 30.7(7) . . . . ?
C8 Si1 C5 Ce1 -112.6(4) . . . . ?
C8 Si1 C5 C1 -17.7(7) . . . . ?
C8 Si1 C5 C4 149.5(6) . . . . ?
C9 C10 C11 Ce2 -69.5(5) . . . . ?
C9 C10 C11 C12 -0.6(7) . . . . ?
C10 C9 C13 Ce2 68.6(4) . . . . ?
C10 C9 C13 Si2 -167.0(4) . . . . ?
C10 C9 C13 C12 0.4(7) . . . . ?
C10 C11 C12 Ce2 -69.6(5) . . . . ?
C10 C11 C12 C13 0.8(7) . . . . ?
C11 C12 C13 Ce2 -69.6(4) . . . . ?
C11 C12 C13 Si2 166.5(4) . . . . ?
C11 C12 C13 C9 -0.8(7) . . . . ?
C13 C9 C10 Ce2 -68.9(4) . . . . ?
C13 C9 C10 C11 0.1(7) . . . . ?
C14 Si2 C13 Ce2 -117.5(4) . . . . ?
C14 Si2 C13 C9 144.5(6) . . . . ?
C14 Si2 C13 C12 -20.2(7) . . . . ?
C15 Si2 C13 Ce2 2.3(5) . . . . ?
C15 Si2 C13 C9 -95.8(6) . . . . ?
C15 Si2 C13 C12 99.5(6) . . . . ?
C16 Si2 C13 Ce2 122.3(4) . . . . ?
C16 Si2 C13 C9 24.3(6) . . . . ?
C16 Si2 C13 C12 -140.4(6) . . . . ?
Ce3 O2 C35 C36 64.5(9) . . . . ?
Ce3 O2 C35 C37 -67.7(9) . . . . ?
Ce3 C00S C20 C21 -67.5(5) . . . . ?
Ce3 C00S C23 C22 69.1(5) . . . . ?
Ce3 C20 C21 C22 -69.9(5) . . . . ?
Ce3 C21 C22 C23 -69.8(5) . . . . ?
Ce3 C22 C23 C00S -70.7(4) . . . . ?
Ce4 O2 C35 C36 -115.6(6) . . . . ?
Ce4 O2 C35 C37 112.2(6) . . . . ?
Ce4 C27 C28 C29 69.9(5) . . . . ?
Ce4 C27 C31 Si4 126.3(5) . . . . ?
Ce4 C27 C31 C30 -68.1(4) . . . . ?
Ce4 C28 C29 C30 70.8(5) . . . . ?
Ce4 C29 C30 C31 70.0(5) . . . . ?
Ce4 C30 C31 Si4 -126.5(5) . . . . ?
Ce4 C30 C31 C27 68.1(4) . . . . ?
Si3 C00S C20 Ce3 -124.1(5) . . . . ?
Si3 C00S C20 C21 168.4(5) . . . . ?
Si3 C00S C23 Ce3 123.2(5) . . . . ?
Si3 C00S C23 C22 -167.7(5) . . . . ?
C00S C20 C21 Ce3 69.2(5) . . . . ?
C00S C20 C21 C22 -0.8(7) . . . . ?
C20 C00S C23 Ce3 -68.2(4) . . . . ?
C20 C00S C23 C22 0.9(7) . . . . ?
C20 C21 C22 Ce3 71.1(5) . . . . ?
C20 C21 C22 C23 1.4(8) . . . . ?
C21 C22 C23 Ce3 69.3(5) . . . . ?
C21 C22 C23 C00S -1.4(8) . . . . ?
C23 C00S C20 Ce3 67.4(4) . . . . ?
C23 C00S C20 C21 -0.1(7) . . . . ?
C24 Si3 C00S Ce3 114.1(5) . . . . ?
C24 Si3 C00S C20 -147.7(6) . . . . ?
C24 Si3 C00S C23 18.3(7) . . . . ?
C25 Si3 C00S Ce3 -6.5(5) . . . . ?
C25 Si3 C00S C20 91.6(7) . . . . ?
C25 Si3 C00S C23 -102.3(6) . . . . ?
C26 Si3 C00S Ce3 -128.2(5) . . . . ?
C26 Si3 C00S C20 -30.1(7) . . . . ?
C26 Si3 C00S C23 136.0(6) . . . . ?
C27 C28 C29 Ce4 -71.0(5) . . . . ?
C27 C28 C29 C30 -0.3(8) . . . . ?
C28 C27 C31 Ce4 68.1(5) . . . . ?
C28 C27 C31 Si4 -165.6(5) . . . . ?
C28 C27 C31 C30 0.0(8) . . . . ?
C28 C29 C30 Ce4 -69.8(5) . . . . ?
C28 C29 C30 C31 0.3(8) . . . . ?
C29 C30 C31 Ce4 -68.3(5) . . . . ?
C29 C30 C31 Si4 165.2(5) . . . . ?
C29 C30 C31 C27 -0.2(8) . . . . ?
C31 C27 C28 Ce4 -69.7(5) . . . . ?
C31 C27 C28 C29 0.1(8) . . . . ?
C32 Si4 C31 Ce4 -162.7(9) . . . . ?
C32 Si4 C31 C27 99.0(10) . . . . ?
C32 Si4 C31 C30 -63.4(10) . . . . ?
C33 Si4 C31 Ce4 -43.1(9) . . . . ?
C33 Si4 C31 C27 -141.4(9) . . . . ?
C33 Si4 C31 C30 56.2(10) . . . . ?
C34 Si4 C31 Ce4 75.9(7) . . . . ?
C34 Si4 C31 C27 -22.4(9) . . . . ?
C34 Si4 C31 C30 175.2(8) . . . . ?
C32A Si4 C31 Ce4 150.2(16) . . . . ?
C32A Si4 C31 C27 51.9(17) . . . . ?
C32A Si4 C31 C30 -110.5(17) . . . . ?
C33A Si4 C31 Ce4 -101.7(13) . . . . ?
C33A Si4 C31 C27 160.0(14) . . . . ?
C33A Si4 C31 C30 -2.4(15) . . . . ?
C34A Si4 C31 Ce4 10.4(15) . . . . ?
C34A Si4 C31 C27 -87.8(16) . . . . ?
C34A Si4 C31 C30 109.8(16) . . . . ?
